data_4517886
loop_
_publ_author_name
'Ji, Wei'
'Xue, Bin'
'Bera, Santu'
'Guerin, Sarah'
'Liu, Yanqing'
'Yuan, Hui'
'Li, Qi'
'Yuan, Chengqian'
'Shimon, Linda J. W.'
'Ma, Qing'
'Kiely, Evan'
'Tofail, Syed A. M.'
'Si, Mingsu'
'Yan, Xuehai'
'Cao, Yi'
'Wang, Wei'
'Yang, Rusen'
'Thompson, Damien'
'Li, Junbai'
'Gazit, Ehud'

_publ_section_title
;
 Tunable Mechanical and Optoelectronic Properties of Organic Cocrystals by
 Unexpected Stacking Transformation from H- to J- and X-Aggregation
;
_journal_name_full 'ACS Nano'
_journal_paper_doi 10.1021/acsnano.0c05367
_journal_year 2020
_chemical_formula_moiety 'C10 H8 N2, 2(H2 O)'
_chemical_formula_sum 'C5 H6 N O'
_chemical_formula_weight 96.11
_space_group_crystal_system monoclinic
_space_group_IT_number 4
_space_group_name_Hall 'P 2yb'
_space_group_name_H-M_alt 'P 1 21 1'
_atom_sites_solution_hydrogens mixed
_audit_creation_method SHELXL-2016/4
_cell_angle_alpha 90
_cell_angle_beta 100.939(14)
_cell_angle_gamma 90
_cell_formula_units_Z 8
_cell_length_a 9.128(6)
_cell_length_b 7.415(7)
_cell_length_c 14.724(10)
_cell_measurement_reflns_used 17492
_cell_measurement_temperature 100(2)
_cell_measurement_theta_max 30.5
_cell_measurement_theta_min 1.4
_cell_volume 978.5(13)
_computing_cell_refinement 'Bruker Apex3'
_computing_data_collection 'Bruker Apex3'
_computing_data_reduction 'Bruker Apex3'
_computing_structure_refinement 'SHELXL-2016/4 (Sheldrick, 2016)'
_computing_structure_solution 'SHELXT 2014/5 (Sheldrick, 2014)'
_diffrn_ambient_temperature 100(2)
_diffrn_measured_fraction_theta_full 0.994
_diffrn_measured_fraction_theta_max 0.996
_diffrn_measurement_device_type 'Bruker KappaApexII CCD'
_diffrn_measurement_method 'phi and omega scans'
_diffrn_radiation_type MoK\a
_diffrn_radiation_wavelength 0.71073
_diffrn_reflns_av_R_equivalents 0.0310
_diffrn_reflns_av_unetI/netI 0.0323
_diffrn_reflns_Laue_measured_fraction_full 0.994
_diffrn_reflns_Laue_measured_fraction_max 0.996
_diffrn_reflns_limit_h_max 13
_diffrn_reflns_limit_h_min -12
_diffrn_reflns_limit_k_max 10
_diffrn_reflns_limit_k_min -10
_diffrn_reflns_limit_l_max 21
_diffrn_reflns_limit_l_min -21
_diffrn_reflns_number 17382
_diffrn_reflns_point_group_measured_fraction_full 0.997
_diffrn_reflns_point_group_measured_fraction_max 0.996
_diffrn_reflns_theta_full 25.242
_diffrn_reflns_theta_max 30.529
_diffrn_reflns_theta_min 1.409
_diffrn_source sealed-tube
_exptl_absorpt_coefficient_mu 0.093
_exptl_absorpt_correction_T_max 0.991
_exptl_absorpt_correction_T_min 0.989
_exptl_absorpt_correction_type multi-scan
_exptl_absorpt_process_details SADABS
_exptl_crystal_colour colourless
_exptl_crystal_density_diffrn 1.305
_exptl_crystal_description needle
_exptl_crystal_F_000 408
_exptl_crystal_size_max 0.240
_exptl_crystal_size_mid 0.100
_exptl_crystal_size_min 0.100
_refine_diff_density_max 0.374
_refine_diff_density_min -0.222
_refine_diff_density_rms 0.049
_refine_ls_abs_structure_details
;
 Flack x determined using 1701 quotients [(I+)-(I-)]/[(I+)+(I-)]
 (Parsons, Flack and Wagner, Acta Cryst. B69 (2013) 249-259).
;
_refine_ls_abs_structure_Flack 0.5(5)
_refine_ls_extinction_method none
_refine_ls_goodness_of_fit_ref 0.992
_refine_ls_hydrogen_treatment mixed
_refine_ls_matrix_type full
_refine_ls_number_parameters 283
_refine_ls_number_reflns 5951
_refine_ls_number_restraints 1
_refine_ls_restrained_S_all 0.992
_refine_ls_R_factor_all 0.0533
_refine_ls_R_factor_gt 0.0341
_refine_ls_shift/su_max 0.001
_refine_ls_shift/su_mean 0.000
_refine_ls_structure_factor_coef Fsqd
_refine_ls_weighting_details 'w=1/[\s^2^(Fo^2^)+(0.0669P)^2^] where P=(Fo^2^+2Fc^2^)/3'
_refine_ls_weighting_scheme calc
_refine_ls_wR_factor_gt 0.0941
_refine_ls_wR_factor_ref 0.1077
_reflns_Friedel_coverage 0.870
_reflns_Friedel_fraction_full 0.999
_reflns_Friedel_fraction_max 0.997
_reflns_number_gt 4127
_reflns_number_total 5951
_reflns_threshold_expression 'I > 2\s(I)'
_cod_data_source_file nn0c05367_si_002.cif
_cod_data_source_block bpy
_cod_original_sg_symbol_H-M 'P 21'
_cod_database_code 4517886
_shelx_shelxl_version_number 2016/4
_shelx_space_group_comment
;
The symmetry employed for this shelxl refinement is uniquely defined
by the following loop, which should always be used as a source of
symmetry information in preference to the above space-group names.
They are only intended as comments.
;
_shelx_estimated_absorpt_t_min 0.978
_shelx_estimated_absorpt_t_max 0.991

loop_
_space_group_symop_operation_xyz
'x, y, z'
'-x, y+1/2, -z'

loop_
_atom_site_label
_atom_site_type_symbol
_atom_site_fract_x
_atom_site_fract_y
_atom_site_fract_z
_atom_site_U_iso_or_equiv
_atom_site_adp_type
_atom_site_occupancy
_atom_site_site_symmetry_order
_atom_site_calc_flag
_atom_site_refinement_flags_posn
_atom_site_refinement_flags_adp
_atom_site_refinement_flags_occupancy
_atom_site_disorder_assembly
_atom_site_disorder_group
O1 O -0.54553(13) -0.5418(2) 0.07341(8) 0.0221(4) Uani 1 1 d . . . . .
H1A H -0.499(2) -0.573(3) 0.1182(16) 0.029(6) Uiso 1 1 d . . . . .
H1B H -0.544(2) -0.425(4) 0.0760(12) 0.033(6) Uiso 1 1 d . . . . .
O2 O -0.44307(12) -0.6674(2) -0.07823(8) 0.0222(4) Uani 1 1 d . . . . .
H2A H -0.476(3) -0.629(3) -0.0335(18) 0.047(7) Uiso 1 1 d . . . . .
H2B H -0.497(2) -0.633(4) -0.1246(16) 0.029(6) Uiso 1 1 d . . . . .
O3 O -0.06014(12) -0.4227(2) -0.42477(8) 0.0230(4) Uani 1 1 d G . . . .
H3B H -0.023107 -0.386997 -0.470416 0.035 Uiso 1 1 d G U . . .
H3A H -0.012(2) -0.389(3) -0.3765(16) 0.028(6) Uiso 1 1 d . . . . .
O4 O 0.04522(13) -0.2969(2) -0.57535(8) 0.0228(4) Uani 1 1 d G . . . .
H4B H 0.044760 -0.182222 -0.575117 0.034 Uiso 1 1 d G U . . .
H4A H -0.001(3) -0.328(4) -0.6233(18) 0.042(7) Uiso 1 1 d . . . . .
N1 N -0.55864(14) -0.63761(19) -0.27124(9) 0.0155(3) Uani 1 1 d . . . . .
N2 N -0.45011(15) -0.64200(19) -0.73600(8) 0.0159(3) Uani 1 1 d . . . . .
C1 C -0.66727(17) -0.5861(2) -0.34067(11) 0.0158(3) Uani 1 1 d . . . . .
H1 H -0.758667 -0.545406 -0.325938 0.019 Uiso 1 1 calc R U . . .
C2 C -0.65391(17) -0.5886(2) -0.43344(11) 0.0140(3) Uani 1 1 d . . . . .
H2 H -0.734640 -0.552234 -0.480513 0.017 Uiso 1 1 calc R U . . .
C3 C -0.51909(16) -0.6460(2) -0.45565(9) 0.0118(3) Uani 1 1 d . . . . .
C4 C -0.40498(15) -0.7007(2) -0.38341(9) 0.0126(3) Uani 1 1 d . . . . .
H4 H -0.311742 -0.740601 -0.395646 0.015 Uiso 1 1 calc R U . . .
C5 C -0.43085(16) -0.6953(2) -0.29357(9) 0.0146(3) Uani 1 1 d . . . . .
H5 H -0.353522 -0.734848 -0.245080 0.018 Uiso 1 1 calc R U . . .
C6 C -0.49573(16) -0.6467(2) -0.55268(9) 0.0116(3) Uani 1 1 d . . . . .
C7 C -0.60736(16) -0.7044(2) -0.62526(9) 0.0135(3) Uani 1 1 d . . . . .
H7 H -0.700643 -0.745841 -0.613808 0.016 Uiso 1 1 calc R U . . .
C8 C -0.57882(16) -0.6996(2) -0.71468(9) 0.0155(3) Uani 1 1 d . . . . .
H8 H -0.655080 -0.739611 -0.763682 0.019 Uiso 1 1 calc R U . . .
C9 C -0.34358(17) -0.5878(2) -0.66565(11) 0.0153(3) Uani 1 1 d . . . . .
H9 H -0.251681 -0.546432 -0.679349 0.018 Uiso 1 1 calc R U . . .
C10 C -0.36030(17) -0.58868(19) -0.57365(10) 0.0134(3) Uani 1 1 d . . . . .
H10 H -0.281113 -0.550550 -0.525981 0.016 Uiso 1 1 calc R U . . .
N3 N 0.05010(14) -0.38981(19) -0.23196(9) 0.0155(3) Uani 1 1 d . . . . .
N4 N -0.05704(14) -0.38879(19) 0.23303(9) 0.0153(3) Uani 1 1 d . . . . .
C11 C -0.07766(16) -0.4501(2) -0.21038(9) 0.0146(3) Uani 1 1 d . . . . .
H11 H -0.153410 -0.492355 -0.259101 0.018 Uiso 1 1 calc R U . . .
C12 C -0.10544(15) -0.4542(2) -0.12076(9) 0.0125(3) Uani 1 1 d . . . . .
H12 H -0.198271 -0.496667 -0.109015 0.015 Uiso 1 1 calc R U . . .
C13 C 0.00590(16) -0.3946(2) -0.04823(9) 0.0114(3) Uani 1 1 d . . . . .
C14 C 0.14050(17) -0.3350(2) -0.07022(11) 0.0141(3) Uani 1 1 d . . . . .
H14 H 0.219783 -0.295725 -0.022895 0.017 Uiso 1 1 calc R U . . .
C15 C 0.15648(17) -0.3339(2) -0.16206(10) 0.0153(3) Uani 1 1 d . . . . .
H15 H 0.247752 -0.291232 -0.176136 0.018 Uiso 1 1 calc R U . . .
C16 C -0.01690(16) -0.3947(2) 0.04849(9) 0.0114(3) Uani 1 1 d . . . . .
C17 C -0.15259(17) -0.34034(19) 0.07085(11) 0.0141(3) Uani 1 1 d . . . . .
H17 H -0.233815 -0.305350 0.023766 0.017 Uiso 1 1 calc R U . . .
C18 C -0.16619(17) -0.3386(2) 0.16339(11) 0.0158(3) Uani 1 1 d . . . . .
H18 H -0.258099 -0.299563 0.178021 0.019 Uiso 1 1 calc R U . . .
C19 C 0.07179(16) -0.4440(2) 0.21067(9) 0.0148(3) Uani 1 1 d . . . . .
H19 H 0.149690 -0.482275 0.259117 0.018 Uiso 1 1 calc R U . . .
C20 C 0.09741(16) -0.4482(2) 0.12071(9) 0.0128(3) Uani 1 1 d . . . . .
H20 H 0.190974 -0.486793 0.108433 0.015 Uiso 1 1 calc R U . . .

loop_
_atom_site_aniso_label
_atom_site_aniso_U_11
_atom_site_aniso_U_22
_atom_site_aniso_U_33
_atom_site_aniso_U_23
_atom_site_aniso_U_13
_atom_site_aniso_U_12
O1 0.0243(7) 0.0292(11) 0.0119(6) 0.0010(5) 0.0012(5) 0.0034(5)
O2 0.0213(6) 0.0319(11) 0.0123(5) -0.0018(5) 0.0007(5) 0.0047(5)
O3 0.0212(6) 0.0334(11) 0.0135(6) 0.0008(5) 0.0010(5) -0.0048(5)
O4 0.0232(7) 0.0302(12) 0.0142(6) -0.0013(5) 0.0019(5) -0.0028(5)
N1 0.0157(6) 0.0186(6) 0.0126(6) 0.0003(5) 0.0036(5) -0.0005(5)
N2 0.0178(6) 0.0182(6) 0.0122(6) 0.0008(5) 0.0041(5) 0.0007(5)
C1 0.0133(7) 0.0196(8) 0.0153(7) 0.0003(6) 0.0048(5) 0.0019(6)
C2 0.0121(7) 0.0156(7) 0.0140(7) 0.0010(6) 0.0016(5) 0.0013(6)
C3 0.0128(6) 0.0113(7) 0.0114(6) -0.0001(6) 0.0027(5) -0.0020(6)
C4 0.0109(6) 0.0151(7) 0.0118(6) 0.0004(6) 0.0022(5) 0.0003(6)
C5 0.0140(6) 0.0172(7) 0.0123(6) 0.0008(6) 0.0015(5) -0.0002(6)
C6 0.0119(6) 0.0114(7) 0.0112(6) -0.0004(6) 0.0011(5) 0.0010(6)
C7 0.0125(6) 0.0156(7) 0.0126(6) 0.0001(6) 0.0025(5) -0.0015(6)
C8 0.0150(7) 0.0185(7) 0.0120(6) -0.0006(6) -0.0004(5) -0.0007(6)
C9 0.0133(7) 0.0179(8) 0.0151(7) 0.0012(6) 0.0038(5) -0.0014(6)
C10 0.0124(7) 0.0151(7) 0.0127(7) 0.0002(6) 0.0025(5) -0.0013(6)
N3 0.0146(6) 0.0180(6) 0.0139(6) 0.0002(5) 0.0032(5) 0.0006(5)
N4 0.0144(6) 0.0177(6) 0.0139(6) -0.0007(5) 0.0028(5) -0.0014(5)
C11 0.0146(7) 0.0172(7) 0.0113(6) -0.0009(6) 0.0005(5) -0.0009(6)
C12 0.0105(6) 0.0142(7) 0.0126(6) 0.0004(5) 0.0016(5) -0.0009(6)
C13 0.0114(6) 0.0110(7) 0.0112(6) -0.0006(6) 0.0008(5) 0.0008(6)
C14 0.0122(7) 0.0158(7) 0.0139(7) -0.0002(6) 0.0017(5) -0.0019(6)
C15 0.0141(7) 0.0188(8) 0.0132(7) 0.0006(5) 0.0031(5) -0.0008(6)
C16 0.0111(6) 0.0112(7) 0.0115(6) -0.0005(6) 0.0014(5) -0.0012(6)
C17 0.0124(7) 0.0166(8) 0.0127(7) 0.0004(6) 0.0012(5) 0.0011(6)
C18 0.0139(7) 0.0205(8) 0.0138(7) -0.0008(6) 0.0047(5) 0.0012(6)
C19 0.0140(7) 0.0178(8) 0.0119(6) 0.0004(6) 0.0006(5) 0.0006(6)
C20 0.0112(6) 0.0145(7) 0.0125(6) 0.0000(6) 0.0019(5) 0.0007(6)

loop_
_atom_type_symbol
_atom_type_description
_atom_type_scat_dispersion_real
_atom_type_scat_dispersion_imag
_atom_type_scat_source
C C 0.0033 0.0016 'International Tables Vol C Tables 4.2.6.8 and 6.1.1.4'
H H 0.0000 0.0000 'International Tables Vol C Tables 4.2.6.8 and 6.1.1.4'
N N 0.0061 0.0033 'International Tables Vol C Tables 4.2.6.8 and 6.1.1.4'
O O 0.0106 0.0060 'International Tables Vol C Tables 4.2.6.8 and 6.1.1.4'

loop_
_geom_angle_atom_site_label_1
_geom_angle_atom_site_label_2
_geom_angle_atom_site_label_3
_geom_angle
_geom_angle_site_symmetry_1
_geom_angle_site_symmetry_3
_geom_angle_publ_flag
H1A O1 H1B 106(2) . . ?
H2A O2 H2B 108(2) . . ?
H3B O3 H3A 111.5 . . ?
H4B O4 H4A 107.0 . . ?
C1 N1 C5 117.19(14) . . ?
C9 N2 C8 116.95(13) . . ?
N1 C1 C2 123.69(15) . . ?
N1 C1 H1 118.2 . . ?
C2 C1 H1 118.2 . . ?
C1 C2 C3 118.54(13) . . ?
C1 C2 H2 120.7 . . ?
C3 C2 H2 120.7 . . ?
C2 C3 C4 118.11(13) . . ?
C2 C3 C6 121.33(13) . . ?
C4 C3 C6 120.55(14) . . ?
C5 C4 C3 118.64(13) . . ?
C5 C4 H4 120.7 . . ?
C3 C4 H4 120.7 . . ?
N1 C5 C4 123.80(13) . . ?
N1 C5 H5 118.1 . . ?
C4 C5 H5 118.1 . . ?
C7 C6 C10 118.20(13) . . ?
C7 C6 C3 121.38(14) . . ?
C10 C6 C3 120.42(13) . . ?
C8 C7 C6 118.46(13) . . ?
C8 C7 H7 120.8 . . ?
C6 C7 H7 120.8 . . ?
N2 C8 C7 124.01(13) . . ?
N2 C8 H8 118.0 . . ?
C7 C8 H8 118.0 . . ?
N2 C9 C10 123.59(15) . . ?
N2 C9 H9 118.2 . . ?
C10 C9 H9 118.2 . . ?
C9 C10 C6 118.79(14) . . ?
C9 C10 H10 120.6 . . ?
C6 C10 H10 120.6 . . ?
C15 N3 C11 117.19(14) . . ?
C18 N4 C19 117.09(13) . . ?
N3 C11 C12 123.71(13) . . ?
N3 C11 H11 118.1 . . ?
C12 C11 H11 118.1 . . ?
C11 C12 C13 118.73(13) . . ?
C11 C12 H12 120.6 . . ?
C13 C12 H12 120.6 . . ?
C12 C13 C14 117.74(13) . . ?
C12 C13 C16 121.39(14) . . ?
C14 C13 C16 120.87(13) . . ?
C15 C14 C13 119.10(13) . . ?
C15 C14 H14 120.5 . . ?
C13 C14 H14 120.5 . . ?
N3 C15 C14 123.51(15) . . ?
N3 C15 H15 118.2 . . ?
C14 C15 H15 118.2 . . ?
C20 C16 C17 117.94(13) . . ?
C20 C16 C13 120.77(14) . . ?
C17 C16 C13 121.28(13) . . ?
C18 C17 C16 118.70(13) . . ?
C18 C17 H17 120.6 . . ?
C16 C17 H17 120.6 . . ?
N4 C18 C17 123.73(15) . . ?
N4 C18 H18 118.1 . . ?
C17 C18 H18 118.1 . . ?
N4 C19 C20 123.66(12) . . ?
N4 C19 H19 118.2 . . ?
C20 C19 H19 118.2 . . ?
C19 C20 C16 118.86(13) . . ?
C19 C20 H20 120.6 . . ?
C16 C20 H20 120.6 . . ?

loop_
_geom_bond_atom_site_label_1
_geom_bond_atom_site_label_2
_geom_bond_distance
_geom_bond_site_symmetry_2
_geom_bond_publ_flag
O1 H1A 0.75(2) . ?
O1 H1B 0.87(3) . ?
O2 H2A 0.83(3) . ?
O2 H2B 0.80(2) . ?
O3 H3B 0.8500 . ?
O3 H3A 0.80(2) . ?
O4 H4B 0.8500 . ?
O4 H4A 0.78(3) . ?
N1 C1 1.338(2) . ?
N1 C5 1.341(2) . ?
N2 C9 1.341(2) . ?
N2 C8 1.342(2) . ?
C1 C2 1.394(2) . ?
C1 H1 0.9500 . ?
C2 C3 1.398(2) . ?
C2 H2 0.9500 . ?
C3 C4 1.4001(19) . ?
C3 C6 1.484(2) . ?
C4 C5 1.388(2) . ?
C4 H4 0.9500 . ?
C5 H5 0.9500 . ?
C6 C7 1.3963(19) . ?
C6 C10 1.398(2) . ?
C7 C8 1.390(2) . ?
C7 H7 0.9500 . ?
C8 H8 0.9500 . ?
C9 C10 1.392(2) . ?
C9 H9 0.9500 . ?
C10 H10 0.9500 . ?
N3 C15 1.340(2) . ?
N3 C11 1.3421(19) . ?
N4 C18 1.340(2) . ?
N4 C19 1.344(2) . ?
C11 C12 1.391(2) . ?
C11 H11 0.9500 . ?
C12 C13 1.3988(19) . ?
C12 H12 0.9500 . ?
C13 C14 1.400(2) . ?
C13 C16 1.478(2) . ?
C14 C15 1.387(2) . ?
C14 H14 0.9500 . ?
C15 H15 0.9500 . ?
C16 C20 1.3985(19) . ?
C16 C17 1.400(2) . ?
C17 C18 1.392(2) . ?
C17 H17 0.9500 . ?
C18 H18 0.9500 . ?
C19 C20 1.388(2) . ?
C19 H19 0.9500 . ?
C20 H20 0.9500 . ?

loop_
_geom_torsion_atom_site_label_1
_geom_torsion_atom_site_label_2
_geom_torsion_atom_site_label_3
_geom_torsion_atom_site_label_4
_geom_torsion
_geom_torsion_site_symmetry_1
_geom_torsion_site_symmetry_2
_geom_torsion_site_symmetry_3
_geom_torsion_site_symmetry_4
_geom_torsion_publ_flag
C5 N1 C1 C2 -0.3(2) . . . . ?
N1 C1 C2 C3 -0.8(2) . . . . ?
C1 C2 C3 C4 1.0(2) . . . . ?
C1 C2 C3 C6 -178.10(14) . . . . ?
C2 C3 C4 C5 0.0(2) . . . . ?
C6 C3 C4 C5 179.05(13) . . . . ?
C1 N1 C5 C4 1.4(2) . . . . ?
C3 C4 C5 N1 -1.2(2) . . . . ?
C2 C3 C6 C7 -41.6(2) . . . . ?
C4 C3 C6 C7 139.36(19) . . . . ?
C2 C3 C6 C10 138.22(19) . . . . ?
C4 C3 C6 C10 -40.83(19) . . . . ?
C10 C6 C7 C8 -0.6(2) . . . . ?
C3 C6 C7 C8 179.25(13) . . . . ?
C9 N2 C8 C7 0.6(2) . . . . ?
C6 C7 C8 N2 -0.3(2) . . . . ?
C8 N2 C9 C10 0.0(2) . . . . ?
N2 C9 C10 C6 -0.9(2) . . . . ?
C7 C6 C10 C9 1.1(2) . . . . ?
C3 C6 C10 C9 -178.68(14) . . . . ?
C15 N3 C11 C12 1.2(2) . . . . ?
N3 C11 C12 C13 -0.8(2) . . . . ?
C11 C12 C13 C14 -0.4(2) . . . . ?
C11 C12 C13 C16 179.68(13) . . . . ?
C12 C13 C14 C15 1.3(2) . . . . ?
C16 C13 C14 C15 -178.82(13) . . . . ?
C11 N3 C15 C14 -0.2(2) . . . . ?
C13 C14 C15 N3 -1.0(2) . . . . ?
C12 C13 C16 C20 139.00(19) . . . . ?
C14 C13 C16 C20 -40.88(19) . . . . ?
C12 C13 C16 C17 -41.41(19) . . . . ?
C14 C13 C16 C17 138.71(19) . . . . ?
C20 C16 C17 C18 1.3(2) . . . . ?
C13 C16 C17 C18 -178.29(13) . . . . ?
C19 N4 C18 C17 -0.2(2) . . . . ?
C16 C17 C18 N4 -1.1(2) . . . . ?
C18 N4 C19 C20 1.2(2) . . . . ?
N4 C19 C20 C16 -0.9(2) . . . . ?
C17 C16 C20 C19 -0.4(2) . . . . ?
C13 C16 C20 C19 179.19(13) . . . . ?
